data_1567863
loop_
_publ_author_name
'Archana, Sreeramapura D.'
'Nagma Banu, Holalagudu A.'
'Kalluraya, Balakrishna'
'Yathirajan, Hemmige S.'
'Balerao, Rishik'
'Butcher, Ray J.'

_publ_section_title
;
 5-(4-Fluorophenyl)-1-[4-(4-methylphenyl)thiazol-2-yl]-3-[4-(prop-2-ynyloxy)phenyl]-4,5-dihydro-1<i>H</i>-pyrazole
;
_journal_coeditor_code BT4127
_journal_issue 10
_journal_name_full IUCrData
_journal_page_first x221003
_journal_paper_doi 10.1107/S2414314622010033
_journal_volume 7
_journal_year 2022
_chemical_formula_iupac 'C28 H22 F N3 O S'
_chemical_formula_moiety 'C28 H22 F N3 O S'
_chemical_formula_sum 'C28 H22 F N3 O S'
_chemical_formula_weight 467.54
_chemical_name_systematic
5-(4-Fluorophenyl)-1-[4-(4-methylphenyl)thiazol-2-yl]-3-[4-(prop-2-ynyloxy)phenyl]-4,5-dihydro-1<i>H</i>-pyrazole
_space_group_crystal_system monoclinic
_space_group_IT_number 14
_space_group_name_Hall '-P 2ybc'
_space_group_name_H-M_alt 'P 1 21/c 1'
_atom_sites_solution_hydrogens mixed
_atom_sites_solution_primary direct
_audit_creation_method
;
Olex2 1.5
(compiled 2022.04.07 svn.rca3783a0 for OlexSys, GUI svn.r6498)
;
_cell_angle_alpha 90
_cell_angle_beta 97.144(3)
_cell_angle_gamma 90
_cell_formula_units_Z 4
_cell_length_a 10.7859(13)
_cell_length_b 14.5638(16)
_cell_length_c 14.9956(14)
_cell_measurement_reflns_used 8134
_cell_measurement_temperature 100.00
_cell_measurement_theta_max 19.373
_cell_measurement_theta_min 2.316
_cell_volume 2337.3(4)
_computing_cell_refinement
;
APEX 2 (Bruker, 2005)
;
_computing_data_collection
;
APEX 2 (Bruker, 2005)
;
_computing_data_reduction
;
APEX 2 (Bruker, 2005)
;
_computing_molecular_graphics
;
OLEX2 (Dolomanov <i>et al.</i>,  2009)
;
_computing_publication_material
;
OLEX2 (Dolomanov <i>et al.</i>,  2009)
;
_computing_structure_refinement
;
SHELXL2018 (Sheldrick, 2015<i>b</i>)
;
_computing_structure_solution
;
SHELXT (Sheldrick, 2015<i>a</i>)
;
_diffrn_ambient_temperature 100.00
_diffrn_measured_fraction_theta_full 0.999
_diffrn_measured_fraction_theta_max 0.998
_diffrn_measurement_device_type 'Bruker APEXII CCD'
_diffrn_measurement_method '\w & \f scans'
_diffrn_radiation_type MoK\a
_diffrn_radiation_wavelength 0.71073
_diffrn_reflns_av_R_equivalents 0.0554
_diffrn_reflns_av_unetI/netI 0.0349
_diffrn_reflns_limit_h_max 13
_diffrn_reflns_limit_h_min -13
_diffrn_reflns_limit_k_max 18
_diffrn_reflns_limit_k_min -18
_diffrn_reflns_limit_l_max 18
_diffrn_reflns_limit_l_min -19
_diffrn_reflns_number 34158
_diffrn_reflns_theta_full 25.242
_diffrn_reflns_theta_max 27.477
_diffrn_reflns_theta_min 2.362
_diffrn_source_current 1.4
_diffrn_source_power 0.07
_diffrn_source_voltage 50.0
_exptl_absorpt_coefficient_mu 0.173
_exptl_absorpt_correction_T_max 0.7402
_exptl_absorpt_correction_T_min 0.6668
_exptl_absorpt_correction_type multi-scan
_exptl_absorpt_process_details
;
(SADABS; Sheldrick, 2003)
;
_exptl_crystal_colour 'pale yellow'
_exptl_crystal_density_diffrn 1.329
_exptl_crystal_description prism
_exptl_crystal_F_000 976
_exptl_crystal_size_max 0.24
_exptl_crystal_size_mid 0.17
_exptl_crystal_size_min 0.12
_refine_diff_density_max 0.210
_refine_diff_density_min -0.245
_refine_ls_extinction_method none
_refine_ls_goodness_of_fit_ref 1.045
_refine_ls_hydrogen_treatment mixed
_refine_ls_matrix_type full
_refine_ls_number_parameters 312
_refine_ls_number_reflns 5339
_refine_ls_number_restraints 0
_refine_ls_restrained_S_all 1.045
_refine_ls_R_factor_all 0.0623
_refine_ls_R_factor_gt 0.0427
_refine_ls_shift/su_max 0.001
_refine_ls_shift/su_mean 0.000
_refine_ls_structure_factor_coef Fsqd
_refine_ls_weighting_details 'w=1/[\s^2^(Fo^2^)+(0.0555P)^2^+0.4922P] where P=(Fo^2^+2Fc^2^)/3'
_refine_ls_weighting_scheme calc
_refine_ls_wR_factor_gt 0.1089
_refine_ls_wR_factor_ref 0.1237
_reflns_number_gt 3999
_reflns_number_total 5339
_reflns_threshold_expression 'I > 2\s(I)'
_cod_data_source_file bt4127.cif
_cod_data_source_block I
_cod_database_code 1567863
_shelx_space_group_comment
;
The symmetry employed for this shelxl refinement is uniquely defined
by the following loop, which should always be used as a source of
symmetry information in preference to the above space-group names.
They are only intended as comments.
;

loop_
_space_group_symop_operation_xyz
'x, y, z'
'-x, y+1/2, -z+1/2'
'-x, -y, -z'
'x, -y-1/2, z-1/2'

loop_
_atom_site_type_symbol
_atom_site_label
_atom_site_fract_x
_atom_site_fract_y
_atom_site_fract_z
_atom_site_U_iso_or_equiv
_atom_site_adp_type
_atom_site_calc_flag
_atom_site_occupancy
_atom_site_disorder_assembly
_atom_site_disorder_group
S S1 0.41974(4) 0.50137(3) 0.68772(3) 0.05135(14) Uani d 1 . .
F F1 0.30040(14) 0.00083(9) 0.45510(11) 0.0947(5) Uani d 1 . .
O O1 1.05115(12) 0.28517(9) 1.05004(8) 0.0620(4) Uani d 1 . .
N N1 0.55591(13) 0.35607(10) 0.64338(9) 0.0504(3) Uani d 1 . .
N N2 0.62314(12) 0.36498(9) 0.72765(9) 0.0458(3) Uani d 1 . .
N N3 0.40086(11) 0.41449(9) 0.53590(9) 0.0416(3) Uani d 1 . .
C C1 0.71955(14) 0.31161(11) 0.73107(11) 0.0429(4) Uani d 1 . .
C C2 0.72870(16) 0.25989(13) 0.64542(11) 0.0519(4) Uani d 1 . .
H H2A 0.725916 0.192751 0.655328 0.062 Uiso calc 1 . .
H H2B 0.806651 0.275473 0.620224 0.062 Uiso calc 1 . .
C C3 0.61252(15) 0.29284(11) 0.58290(11) 0.0453(4) Uani d 1 . .
H H3 0.639256 0.327907 0.531225 0.054 Uiso calc 1 . .
C C4 0.46340(14) 0.41667(10) 0.61583(11) 0.0421(3) Uani d 1 . .
C C5 0.30581(16) 0.53433(12) 0.60280(11) 0.0501(4) Uani d 1 . .
H H5 0.248195 0.582902 0.607499 0.060 Uiso calc 1 . .
C C6 0.30918(15) 0.48190(10) 0.52848(11) 0.0415(3) Uani d 1 . .
C C7 0.22498(15) 0.48815(10) 0.44307(11) 0.0428(4) Uani d 1 . .
C C8 0.11627(19) 0.53946(15) 0.43594(13) 0.0641(5) Uani d 1 . .
H H8 0.096611 0.573810 0.486179 0.077 Uiso calc 1 . .
C C9 0.0357(2) 0.54138(16) 0.35642(14) 0.0711(6) Uani d 1 . .
H H9 -0.038797 0.576647 0.353696 0.085 Uiso calc 1 . .
C C10 0.06012(18) 0.49389(12) 0.28146(12) 0.0542(4) Uani d 1 . .
C C11 0.16914(18) 0.44361(13) 0.28824(12) 0.0554(4) Uani d 1 . .
H H11 0.189312 0.410573 0.237352 0.066 Uiso calc 1 . .
C C12 0.25025(16) 0.44011(12) 0.36778(11) 0.0499(4) Uani d 1 . .
H H12 0.324148 0.404195 0.370509 0.060 Uiso calc 1 . .
C C13 -0.0308(2) 0.49575(16) 0.19603(14) 0.0742(6) Uani d 1 . .
H H13A -0.115982 0.487080 0.210809 0.111 Uiso calc 1 . .
H H13B -0.010253 0.446321 0.156014 0.111 Uiso calc 1 . .
H H13C -0.024930 0.555058 0.165965 0.111 Uiso calc 1 . .
C C14 0.52458(14) 0.21655(11) 0.54827(10) 0.0417(3) Uani d 1 . .
C C15 0.50313(16) 0.19735(12) 0.45752(11) 0.0513(4) Uani d 1 . .
H H15 0.540276 0.234834 0.416283 0.062 Uiso calc 1 . .
C C16 0.42798(18) 0.12400(13) 0.42561(13) 0.0605(5) Uani d 1 . .
H H16 0.414806 0.109938 0.363286 0.073 Uiso calc 1 . .
C C17 0.37364(18) 0.07275(13) 0.48627(15) 0.0615(5) Uani d 1 . .
C C18 0.3914(2) 0.08969(13) 0.57641(15) 0.0645(5) Uani d 1 . .
H H18 0.352303 0.052768 0.617046 0.077 Uiso calc 1 . .
C C19 0.46802(17) 0.16219(12) 0.60694(12) 0.0537(4) Uani d 1 . .
H H19 0.481996 0.174834 0.669533 0.064 Uiso calc 1 . .
C C20 0.80833(14) 0.30375(11) 0.81275(10) 0.0425(3) Uani d 1 . .
C C21 0.79227(15) 0.35436(12) 0.88945(11) 0.0484(4) Uani d 1 . .
H H21 0.722761 0.394575 0.888410 0.058 Uiso calc 1 . .
C C22 0.87487(16) 0.34712(13) 0.96621(11) 0.0515(4) Uani d 1 . .
H H22 0.862460 0.382276 1.017719 0.062 Uiso calc 1 . .
C C23 0.97723(15) 0.28819(12) 0.96889(11) 0.0459(4) Uani d 1 . .
C C24 0.99600(16) 0.23779(12) 0.89378(11) 0.0503(4) Uani d 1 . .
H H24 1.065768 0.197771 0.895145 0.060 Uiso calc 1 . .
C C25 0.91183(15) 0.24615(12) 0.81614(11) 0.0493(4) Uani d 1 . .
H H25 0.925194 0.211853 0.764298 0.059 Uiso calc 1 . .
C C26 1.15665(16) 0.22557(13) 1.05765(11) 0.0520(4) Uani d 1 . .
H H26A 1.221624 0.250122 1.022969 0.062 Uiso calc 1 . .
H H26B 1.131967 0.163786 1.034290 0.062 Uiso calc 1 . .
C C27 1.20376(17) 0.22073(13) 1.15271(12) 0.0553(4) Uani d 1 . .
C C28 1.2393(2) 0.21588(18) 1.22951(16) 0.0804(7) Uani d 1 . .
H H28 1.256(3) 0.209(2) 1.2914(19) 0.121(10) Uiso d 1 . .

loop_
_atom_site_aniso_label
_atom_site_aniso_U_11
_atom_site_aniso_U_22
_atom_site_aniso_U_33
_atom_site_aniso_U_12
_atom_site_aniso_U_13
_atom_site_aniso_U_23
S1 0.0563(3) 0.0476(2) 0.0466(2) 0.00514(19) -0.00782(18) -0.00366(18)
F1 0.0895(9) 0.0677(8) 0.1199(12) -0.0298(7) -0.0144(8) -0.0172(7)
O1 0.0650(8) 0.0700(8) 0.0460(7) 0.0306(7) -0.0132(6) -0.0083(6)
N1 0.0508(8) 0.0449(8) 0.0497(8) 0.0081(6) -0.0162(6) -0.0063(6)
N2 0.0465(7) 0.0418(7) 0.0454(7) 0.0022(6) -0.0085(6) -0.0006(6)
N3 0.0399(7) 0.0379(7) 0.0445(7) -0.0016(5) -0.0049(5) 0.0027(5)
C1 0.0404(8) 0.0409(8) 0.0454(9) -0.0008(6) -0.0026(6) 0.0003(7)
C2 0.0448(9) 0.0569(10) 0.0511(10) 0.0043(8) -0.0060(7) -0.0070(8)
C3 0.0450(8) 0.0438(9) 0.0447(9) 0.0004(7) -0.0039(7) -0.0011(7)
C4 0.0401(8) 0.0359(8) 0.0477(9) -0.0024(6) -0.0045(6) 0.0026(6)
C5 0.0523(9) 0.0466(9) 0.0487(10) 0.0080(8) -0.0042(7) 0.0019(7)
C6 0.0406(8) 0.0371(8) 0.0454(8) -0.0012(6) -0.0003(6) 0.0063(6)
C7 0.0427(8) 0.0383(8) 0.0458(9) -0.0022(6) -0.0012(7) 0.0060(6)
C8 0.0623(11) 0.0692(12) 0.0569(11) 0.0230(10) -0.0086(9) -0.0102(9)
C9 0.0638(12) 0.0771(14) 0.0658(13) 0.0250(11) -0.0178(10) -0.0050(11)
C10 0.0587(10) 0.0510(10) 0.0489(10) -0.0079(8) -0.0096(8) 0.0093(8)
C11 0.0636(11) 0.0578(11) 0.0435(9) -0.0051(9) 0.0017(8) 0.0012(8)
C12 0.0483(9) 0.0517(10) 0.0488(9) 0.0014(7) 0.0032(7) 0.0040(7)
C13 0.0806(15) 0.0761(14) 0.0581(12) -0.0112(11) -0.0225(10) 0.0095(10)
C14 0.0432(8) 0.0388(8) 0.0408(8) 0.0043(6) -0.0039(6) 0.0010(6)
C15 0.0566(10) 0.0523(10) 0.0425(9) -0.0013(8) -0.0036(7) 0.0028(7)
C16 0.0681(12) 0.0584(11) 0.0489(10) 0.0040(9) -0.0161(9) -0.0086(8)
C17 0.0570(11) 0.0439(10) 0.0800(14) -0.0070(8) -0.0058(10) -0.0063(9)
C18 0.0711(12) 0.0482(10) 0.0755(13) -0.0109(9) 0.0145(10) 0.0017(9)
C19 0.0651(11) 0.0480(9) 0.0475(10) -0.0006(8) 0.0052(8) 0.0003(7)
C20 0.0396(8) 0.0431(8) 0.0429(8) 0.0008(6) -0.0021(6) 0.0016(6)
C21 0.0442(8) 0.0516(9) 0.0474(9) 0.0145(7) -0.0021(7) -0.0003(7)
C22 0.0535(9) 0.0570(10) 0.0427(9) 0.0163(8) 0.0001(7) -0.0055(7)
C23 0.0458(8) 0.0488(9) 0.0407(8) 0.0091(7) -0.0041(6) 0.0016(7)
C24 0.0450(9) 0.0550(10) 0.0488(9) 0.0161(8) -0.0026(7) -0.0037(8)
C25 0.0482(9) 0.0518(10) 0.0458(9) 0.0094(7) -0.0020(7) -0.0072(7)
C26 0.0464(9) 0.0547(10) 0.0517(10) 0.0109(8) -0.0064(7) 0.0000(8)
C27 0.0515(10) 0.0570(10) 0.0539(11) 0.0114(8) -0.0068(8) 0.0014(8)
C28 0.0879(16) 0.0896(17) 0.0579(14) 0.0258(13) -0.0137(11) 0.0045(12)

loop_
_atom_type_symbol
_atom_type_description
_atom_type_scat_dispersion_real
_atom_type_scat_dispersion_imag
_atom_type_scat_source
C C 0.0033 0.0016 'International Tables Vol C Tables 4.2.6.8 and 6.1.1.4'
H H 0.0000 0.0000 'International Tables Vol C Tables 4.2.6.8 and 6.1.1.4'
F F 0.0171 0.0103 'International Tables Vol C Tables 4.2.6.8 and 6.1.1.4'
N N 0.0061 0.0033 'International Tables Vol C Tables 4.2.6.8 and 6.1.1.4'
O O 0.0106 0.0060 'International Tables Vol C Tables 4.2.6.8 and 6.1.1.4'
S S 0.1246 0.1234 'International Tables Vol C Tables 4.2.6.8 and 6.1.1.4'

loop_
_geom_angle_atom_site_label_1
_geom_angle_atom_site_label_2
_geom_angle_atom_site_label_3
_geom_angle_site_symmetry_1
_geom_angle_site_symmetry_3
_geom_angle
_geom_angle_publ_flag
C5 S1 C4 . . 87.87(8) ?
C23 O1 C26 . . 117.49(13) ?
N2 N1 C3 . . 114.19(12) ?
C4 N1 N2 . . 119.95(13) ?
C4 N1 C3 . . 124.26(13) ?
C1 N2 N1 . . 107.90(13) ?
C4 N3 C6 . . 109.84(13) ?
N2 C1 C2 . . 113.90(13) ?
N2 C1 C20 . . 121.29(14) ?
C20 C1 C2 . . 124.81(14) ?
C1 C2 H2A . . 111.1 ?
C1 C2 H2B . . 111.1 ?
C1 C2 C3 . . 103.20(13) ?
H2A C2 H2B . . 109.1 ?
C3 C2 H2A . . 111.1 ?
C3 C2 H2B . . 111.1 ?
N1 C3 C2 . . 100.79(12) ?
N1 C3 H3 . . 109.8 ?
N1 C3 C14 . . 112.32(13) ?
C2 C3 H3 . . 109.8 ?
C14 C3 C2 . . 114.04(14) ?
C14 C3 H3 . . 109.8 ?
N1 C4 S1 . . 121.16(12) ?
N3 C4 S1 . . 116.01(12) ?
N3 C4 N1 . . 122.82(15) ?
S1 C5 H5 . . 124.4 ?
C6 C5 S1 . . 111.16(13) ?
C6 C5 H5 . . 124.4 ?
N3 C6 C7 . . 117.90(14) ?
C5 C6 N3 . . 115.10(14) ?
C5 C6 C7 . . 126.98(15) ?
C8 C7 C6 . . 121.59(16) ?
C8 C7 C12 . . 117.46(16) ?
C12 C7 C6 . . 120.92(15) ?
C7 C8 H8 . . 119.6 ?
C7 C8 C9 . . 120.82(18) ?
C9 C8 H8 . . 119.6 ?
C8 C9 H9 . . 119.0 ?
C10 C9 C8 . . 122.04(18) ?
C10 C9 H9 . . 119.0 ?
C9 C10 C11 . . 117.13(16) ?
C9 C10 C13 . . 120.92(19) ?
C11 C10 C13 . . 121.93(19) ?
C10 C11 H11 . . 119.2 ?
C10 C11 C12 . . 121.54(17) ?
C12 C11 H11 . . 119.2 ?
C7 C12 C11 . . 120.99(16) ?
C7 C12 H12 . . 119.5 ?
C11 C12 H12 . . 119.5 ?
C10 C13 H13A . . 109.5 ?
C10 C13 H13B . . 109.5 ?
C10 C13 H13C . . 109.5 ?
H13A C13 H13B . . 109.5 ?
H13A C13 H13C . . 109.5 ?
H13B C13 H13C . . 109.5 ?
C15 C14 C3 . . 120.60(15) ?
C15 C14 C19 . . 118.61(15) ?
C19 C14 C3 . . 120.74(14) ?
C14 C15 H15 . . 119.5 ?
C14 C15 C16 . . 120.95(17) ?
C16 C15 H15 . . 119.5 ?
C15 C16 H16 . . 120.9 ?
C17 C16 C15 . . 118.14(17) ?
C17 C16 H16 . . 120.9 ?
F1 C17 C16 . . 118.16(19) ?
F1 C17 C18 . . 118.96(19) ?
C18 C17 C16 . . 122.87(17) ?
C17 C18 H18 . . 121.0 ?
C17 C18 C19 . . 118.08(18) ?
C19 C18 H18 . . 121.0 ?
C14 C19 C18 . . 121.33(17) ?
C14 C19 H19 . . 119.3 ?
C18 C19 H19 . . 119.3 ?
C21 C20 C1 . . 120.91(14) ?
C25 C20 C1 . . 121.08(14) ?
C25 C20 C21 . . 118.01(14) ?
C20 C21 H21 . . 119.4 ?
C22 C21 C20 . . 121.19(15) ?
C22 C21 H21 . . 119.4 ?
C21 C22 H22 . . 119.9 ?
C21 C22 C23 . . 120.10(15) ?
C23 C22 H22 . . 119.9 ?
O1 C23 C22 . . 114.61(14) ?
O1 C23 C24 . . 125.41(14) ?
C24 C23 C22 . . 119.97(15) ?
C23 C24 H24 . . 120.3 ?
C23 C24 C25 . . 119.35(15) ?
C25 C24 H24 . . 120.3 ?
C20 C25 H25 . . 119.3 ?
C24 C25 C20 . . 121.37(15) ?
C24 C25 H25 . . 119.3 ?
O1 C26 H26A . . 110.4 ?
O1 C26 H26B . . 110.4 ?
O1 C26 C27 . . 106.64(14) ?
H26A C26 H26B . . 108.6 ?
C27 C26 H26A . . 110.4 ?
C27 C26 H26B . . 110.4 ?
C28 C27 C26 . . 178.5(2) ?
C27 C28 H28 . . 171.9(19) ?

loop_
_geom_bond_atom_site_label_1
_geom_bond_atom_site_label_2
_geom_bond_site_symmetry_2
_geom_bond_distance
_geom_bond_publ_flag
S1 C4 . 1.7412(17) ?
S1 C5 . 1.7241(17) ?
F1 C17 . 1.359(2) ?
O1 C23 . 1.3701(19) ?
O1 C26 . 1.4243(19) ?
N1 N2 . 1.3827(17) y
N1 C3 . 1.477(2) y
N1 C4 . 1.357(2) y
N2 C1 . 1.294(2) y
N3 C4 . 1.3005(19) ?
N3 C6 . 1.388(2) ?
C1 C2 . 1.503(2) y
C1 C20 . 1.462(2) ?
C2 H2A . 0.9900 ?
C2 H2B . 0.9900 ?
C2 C3 . 1.545(2) y
C3 H3 . 1.0000 ?
C3 C14 . 1.510(2) ?
C5 H5 . 0.9500 ?
C5 C6 . 1.355(2) ?
C6 C7 . 1.478(2) ?
C7 C8 . 1.383(2) ?
C7 C12 . 1.384(2) ?
C8 H8 . 0.9500 ?
C8 C9 . 1.386(3) ?
C9 H9 . 0.9500 ?
C9 C10 . 1.373(3) ?
C10 C11 . 1.378(3) ?
C10 C13 . 1.513(2) ?
C11 H11 . 0.9500 ?
C11 C12 . 1.390(2) ?
C12 H12 . 0.9500 ?
C13 H13A . 0.9800 ?
C13 H13B . 0.9800 ?
C13 H13C . 0.9800 ?
C14 C15 . 1.380(2) ?
C14 C19 . 1.381(2) ?
C15 H15 . 0.9500 ?
C15 C16 . 1.390(2) ?
C16 H16 . 0.9500 ?
C16 C17 . 1.364(3) ?
C17 C18 . 1.364(3) ?
C18 H18 . 0.9500 ?
C18 C19 . 1.383(3) ?
C19 H19 . 0.9500 ?
C20 C21 . 1.395(2) ?
C20 C25 . 1.392(2) ?
C21 H21 . 0.9500 ?
C21 C22 . 1.369(2) ?
C22 H22 . 0.9500 ?
C22 C23 . 1.395(2) ?
C23 C24 . 1.380(2) ?
C24 H24 . 0.9500 ?
C24 C25 . 1.390(2) ?
C25 H25 . 0.9500 ?
C26 H26A . 0.9900 ?
C26 H26B . 0.9900 ?
C26 C27 . 1.454(2) ?
C27 C28 . 1.170(3) y
C28 H28 . 0.93(3) ?

loop_
_geom_hbond_atom_site_label_D
_geom_hbond_atom_site_label_H
_geom_hbond_atom_site_label_A
_geom_hbond_site_symmetry_A
_geom_hbond_distance_DH
_geom_hbond_distance_HA
_geom_hbond_distance_DA
_geom_hbond_angle_DHA
_geom_hbond_publ_flag
C12 H12 N3 . 0.95 2.52 2.849(2) 100.4 yes
C16 H16 S1 4_565 0.95 3.10 3.9986(19) 158.8 yes
C21 H21 N2 . 0.95 2.55 2.853(2) 98.6 yes
C22 H22 F1 2_656 0.95 2.53 3.245(2) 132.0 yes

loop_
_geom_torsion_atom_site_label_1
_geom_torsion_atom_site_label_2
_geom_torsion_atom_site_label_3
_geom_torsion_atom_site_label_4
_geom_torsion_site_symmetry_1
_geom_torsion_site_symmetry_2
_geom_torsion_site_symmetry_3
_geom_torsion_site_symmetry_4
_geom_torsion
_geom_torsion_publ_flag
S1 C5 C6 N3 . . . . 0.04(19) ?
S1 C5 C6 C7 . . . . 178.66(13) ?
F1 C17 C18 C19 . . . . 178.88(18) ?
O1 C23 C24 C25 . . . . 178.61(17) ?
N1 N2 C1 C2 . . . . 0.80(19) ?
N1 N2 C1 C20 . . . . -178.53(14) ?
N1 C3 C14 C15 . . . . 129.54(16) ?
N1 C3 C14 C19 . . . . -53.1(2) ?
N2 N1 C3 C2 . . . . 1.52(18) ?
N2 N1 C3 C14 . . . . 123.29(14) ?
N2 N1 C4 S1 . . . . -4.6(2) ?
N2 N1 C4 N3 . . . . 176.69(14) ?
N2 C1 C2 C3 . . . . 0.14(19) ?
N2 C1 C20 C21 . . . . -0.6(2) ?
N2 C1 C20 C25 . . . . 179.91(16) ?
N3 C6 C7 C8 . . . . 166.41(17) ?
N3 C6 C7 C12 . . . . -11.4(2) ?
C1 C2 C3 N1 . . . . -0.93(16) ?
C1 C2 C3 C14 . . . . -121.48(15) ?
C1 C20 C21 C22 . . . . 179.82(16) ?
C1 C20 C25 C24 . . . . -179.47(16) ?
C2 C1 C20 C21 . . . . -179.83(16) ?
C2 C1 C20 C25 . . . . 0.7(3) ?
C2 C3 C14 C15 . . . . -116.59(17) ?
C2 C3 C14 C19 . . . . 60.7(2) ?
C3 N1 N2 C1 . . . . -1.52(19) ?
C3 N1 C4 S1 . . . . -169.30(12) ?
C3 N1 C4 N3 . . . . 11.9(3) ?
C3 C14 C15 C16 . . . . 176.31(16) ?
C3 C14 C19 C18 . . . . -177.27(17) ?
C4 S1 C5 C6 . . . . -0.66(14) ?
C4 N1 N2 C1 . . . . -167.73(15) ?
C4 N1 C3 C2 . . . . 167.05(15) ?
C4 N1 C3 C14 . . . . -71.2(2) ?
C4 N3 C6 C5 . . . . 0.9(2) ?
C4 N3 C6 C7 . . . . -177.89(13) ?
C5 S1 C4 N1 . . . . -177.59(15) ?
C5 S1 C4 N3 . . . . 1.24(13) ?
C5 C6 C7 C8 . . . . -12.2(3) ?
C5 C6 C7 C12 . . . . 170.00(17) ?
C6 N3 C4 S1 . . . . -1.41(17) ?
C6 N3 C4 N1 . . . . 177.40(15) ?
C6 C7 C8 C9 . . . . -177.19(18) ?
C6 C7 C12 C11 . . . . 177.95(15) ?
C7 C8 C9 C10 . . . . -0.7(4) ?
C8 C7 C12 C11 . . . . 0.0(3) ?
C8 C9 C10 C11 . . . . 0.0(3) ?
C8 C9 C10 C13 . . . . 178.8(2) ?
C9 C10 C11 C12 . . . . 0.8(3) ?
C10 C11 C12 C7 . . . . -0.8(3) ?
C12 C7 C8 C9 . . . . 0.7(3) ?
C13 C10 C11 C12 . . . . -178.06(17) ?
C14 C15 C16 C17 . . . . 1.5(3) ?
C15 C14 C19 C18 . . . . 0.1(3) ?
C15 C16 C17 F1 . . . . -179.82(17) ?
C15 C16 C17 C18 . . . . -1.0(3) ?
C16 C17 C18 C19 . . . . 0.0(3) ?
C17 C18 C19 C14 . . . . 0.4(3) ?
C19 C14 C15 C16 . . . . -1.1(3) ?
C20 C1 C2 C3 . . . . 179.44(15) ?
C20 C21 C22 C23 . . . . -0.2(3) ?
C21 C20 C25 C24 . . . . 1.0(3) ?
C21 C22 C23 O1 . . . . -178.37(16) ?
C21 C22 C23 C24 . . . . 0.7(3) ?
C22 C23 C24 C25 . . . . -0.3(3) ?
C23 O1 C26 C27 . . . . -168.80(16) ?
C23 C24 C25 C20 . . . . -0.5(3) ?
C25 C20 C21 C22 . . . . -0.7(3) ?
C26 O1 C23 C22 . . . . 179.37(16) ?
C26 O1 C23 C24 . . . . 0.4(3) ?
